data_7031555
loop_
_publ_author_name
'Yu, Tanlai'
'Zhang, Lin'
'Shen, Junju'
'Fu, Yangbo'
'Fu, Yunlong'

_publ_section_title
;
 Hydrogen bonds and steric effects induced structural modulation of three
 layered iodoplumbate hybrids from nonperovskite to perovskite structure.
;
_journal_issue 34
_journal_name_full 'Dalton transactions (Cambridge, England : 2003)'
_journal_page_first 13115
_journal_paper_doi 10.1039/c4dt01181c
_journal_volume 43
_journal_year 2014
_chemical_formula_moiety 'Pb3 I8, C6 H18 N2'
_chemical_formula_sum 'C6 H18 I8 N2 Pb3'
_chemical_formula_weight 1754.99
_chemical_name_systematic
; 
 ? 
;
_space_group_IT_number 14
_symmetry_cell_setting monoclinic
_symmetry_space_group_name_Hall '-P 2ybc'
_symmetry_space_group_name_H-M 'P 1 21/c 1'
_atom_sites_solution_hydrogens geom
_atom_sites_solution_primary direct
_atom_sites_solution_secondary difmap
_audit_creation_method SHELXL-97
_cell_angle_alpha 90.00
_cell_angle_beta 102.179(6)
_cell_angle_gamma 90.00
_cell_formula_units_Z 2
_cell_length_a 11.2041(6)
_cell_length_b 8.0665(4)
_cell_length_c 15.7101(9)
_cell_measurement_reflns_used 1941
_cell_measurement_temperature 293(2)
_cell_measurement_theta_max 27.9790
_cell_measurement_theta_min 3.1350
_cell_volume 1387.89(13)
_computing_cell_refinement
;
CrysAlisPro, Agilent Technologies,
Version 1.171.36.28 (release 01-02-2013 CrysAlis171 .NET)
(compiled Feb  1 2013,16:14:44)
;
_computing_data_collection
;
CrysAlisPro, Agilent Technologies,
Version 1.171.36.28 (release 01-02-2013 CrysAlis171 .NET)
(compiled Feb  1 2013,16:14:44)
;
_computing_data_reduction
;
CrysAlisPro, Agilent Technologies,
Version 1.171.36.28 (release 01-02-2013 CrysAlis171 .NET)
(compiled Feb  1 2013,16:14:44)
;
_computing_structure_refinement 'SHELXL-97 (Sheldrick, 1997)'
_computing_structure_solution 'SHELXS-97 (Sheldrick, 1990)'
_diffrn_ambient_temperature 293(2)
_diffrn_detector_area_resol_mean 16.0710
_diffrn_measured_fraction_theta_full 0.999
_diffrn_measured_fraction_theta_max 0.999
_diffrn_measurement_device_type 'Xcalibur, Eos, Gemini'
_diffrn_measurement_method '\w scans'
_diffrn_radiation_monochromator graphite
_diffrn_radiation_source 'fine-focus sealed tube'
_diffrn_radiation_type MoK\a
_diffrn_radiation_wavelength 0.71073
_diffrn_reflns_av_R_equivalents 0.0747
_diffrn_reflns_av_sigmaI/netI 0.0917
_diffrn_reflns_limit_h_max 13
_diffrn_reflns_limit_h_min -8
_diffrn_reflns_limit_k_max 9
_diffrn_reflns_limit_k_min -7
_diffrn_reflns_limit_l_max 19
_diffrn_reflns_limit_l_min -19
_diffrn_reflns_number 5413
_diffrn_reflns_theta_full 25.99
_diffrn_reflns_theta_max 25.99
_diffrn_reflns_theta_min 2.65
_exptl_absorpt_coefficient_mu 27.042
_exptl_absorpt_correction_T_max 0.2209
_exptl_absorpt_correction_T_min 0.0744
_exptl_absorpt_correction_type multi-scan
_exptl_absorpt_process_details
;
CrysAlisPro, Agilent Technologies,
Version 1.171.36.28 (release 01-02-2013 CrysAlis171 .NET)
(compiled Feb  1 2013,16:14:44)
Empirical absorption correction using spherical harmonics,
 implemented in SCALE3 ABSPACK scaling algorithm.
;
_exptl_crystal_colour yellow
_exptl_crystal_density_diffrn 4.200
_exptl_crystal_density_method 'not measured'
_exptl_crystal_description plate
_exptl_crystal_F_000 1476
_exptl_crystal_size_max 0.20
_exptl_crystal_size_mid 0.16
_exptl_crystal_size_min 0.08
_refine_diff_density_max 2.971
_refine_diff_density_min -3.298
_refine_diff_density_rms 0.547
_refine_ls_extinction_coef 0.00196(6)
_refine_ls_extinction_expression Fc^*^=kFc[1+0.001xFc^2^\l^3^/sin(2\q)]^-1/4^
_refine_ls_extinction_method SHELXL
_refine_ls_goodness_of_fit_ref 1.056
_refine_ls_hydrogen_treatment mixed
_refine_ls_matrix_type full
_refine_ls_number_parameters 91
_refine_ls_number_reflns 2717
_refine_ls_number_restraints 25
_refine_ls_restrained_S_all 1.053
_refine_ls_R_factor_all 0.0836
_refine_ls_R_factor_gt 0.0658
_refine_ls_shift/su_max 0.002
_refine_ls_shift/su_mean 0.000
_refine_ls_structure_factor_coef Fsqd
_refine_ls_weighting_details 'calc w=1/[\s^2^(Fo^2^)+(0.0740P)^2^+0.0000P] where P=(Fo^2^+2Fc^2^)/3'
_refine_ls_weighting_scheme calc
_refine_ls_wR_factor_gt 0.1488
_refine_ls_wR_factor_ref 0.1687
_reflns_number_gt 2015
_reflns_number_total 2717
_reflns_threshold_expression >2sigma(I)
_cod_data_source_file c4dt01181c2.cif
_cod_data_source_block compound3
_cod_depositor_comments
;
The following automatic conversions were performed:

'_symmetry_cell_setting' value 'Monoclinic' changed to 'monoclinic'
according to
/usr/data/users/saulius/crontab/automatic-downloads/rss-feeds/RSC/lib/dictionaries/cif_core.dic
dictionary named 'cif_core.dic' version 2.4.2 from 2011-04-26.

Automatic conversion script
Id: cif_fix_values 2281 2013-09-26 08:29:07Z andrius 

 Adding full bibliography for 7031553--7031555.cif.
;
_cod_original_sg_symbol_H-M 'P2(1)/c  '
_cod_database_code 7031555

loop_
_symmetry_equiv_pos_as_xyz
'x, y, z'
'-x, y+1/2, -z+1/2'
'-x, -y, -z'
'x, -y-1/2, z-1/2'

loop_
_atom_site_label
_atom_site_type_symbol
_atom_site_fract_x
_atom_site_fract_y
_atom_site_fract_z
_atom_site_U_iso_or_equiv
_atom_site_adp_type
_atom_site_occupancy
_atom_site_symmetry_multiplicity
_atom_site_calc_flag
_atom_site_refinement_flags
Pb1 Pb 1.0000 0.5000 1.0000 0.03766(11) Uani 1 2 d S
Pb2 Pb 0.88270(2) 0.01657(3) 0.850949(18) 0.03934(8) Uani 1 1 d .
I1 I 1.24767(4) 0.30933(6) 1.09045(3) 0.04422(14) Uani 1 1 d .
I2 I 0.97778(5) 0.64544(6) 1.18488(3) 0.05129(14) Uani 1 1 d .
I3 I 0.84499(4) 0.17481(6) 1.02945(3) 0.04088(13) Uani 1 1 d .
I4 I 0.64961(4) 0.14456(7) 0.74320(3) 0.05288(16) Uani 1 1 d .
C1 C 0.4780(7) -0.0041(8) 0.9523(5) 0.0475(19) Uani 1 1 d U
H1B H 0.4286 -0.1027 0.9367 0.057 Uiso 1 1 calc R
H1C H 0.5467 -0.0090 0.9237 0.057 Uiso 1 1 calc R
C2 C 0.3389(8) 0.1348(12) 0.8293(4) 0.075(2) Uani 1 1 d DU
H2A H 0.2898 0.2310 0.8109 0.112 Uiso 1 1 calc R
H2B H 0.2879 0.0381 0.8224 0.112 Uiso 1 1 calc R
H2C H 0.3994 0.1236 0.7945 0.112 Uiso 1 1 calc R
C3 C 0.4817(7) 0.3078(10) 0.9401(5) 0.060(2) Uani 1 1 d U
H3A H 0.5388 0.3071 0.9023 0.090 Uiso 1 1 calc R
H3B H 0.5254 0.3078 0.9996 0.090 Uiso 1 1 calc R
H3C H 0.4317 0.4053 0.9291 0.090 Uiso 1 1 calc R
N1 N 0.4007(5) 0.1532(7) 0.9229(3) 0.0484(16) Uani 1 1 d DU
H1A H 0.3422 0.1611 0.9550 0.058 Uiso 1 1 calc R

loop_
_atom_site_aniso_label
_atom_site_aniso_U_11
_atom_site_aniso_U_22
_atom_site_aniso_U_33
_atom_site_aniso_U_23
_atom_site_aniso_U_13
_atom_site_aniso_U_12
Pb1 0.04064(17) 0.03161(18) 0.0402(2) 0.00025(13) 0.00737(15) -0.00146(14)
Pb2 0.03987(13) 0.04187(14) 0.03670(14) -0.00144(10) 0.00902(11) 0.00025(10)
I1 0.0411(2) 0.0424(2) 0.0470(3) 0.0041(2) 0.0045(2) 0.00292(19)
I2 0.0690(2) 0.0509(3) 0.0399(2) -0.0031(2) 0.02500(18) -0.0158(2)
I3 0.0428(2) 0.0436(2) 0.0377(2) -0.00445(17) 0.01201(18) -0.00614(19)
I4 0.0459(2) 0.0599(3) 0.0499(3) 0.0002(2) 0.0036(2) 0.0052(2)
C1 0.058(3) 0.042(3) 0.040(3) 0.013(3) 0.005(3) -0.001(3)
C2 0.070(4) 0.076(4) 0.079(4) 0.002(3) 0.020(3) 0.001(3)
C3 0.078(4) 0.050(3) 0.049(3) -0.010(3) 0.009(3) -0.004(3)
N1 0.041(2) 0.055(3) 0.049(3) -0.009(2) 0.009(2) 0.000(2)

loop_
_atom_type_symbol
_atom_type_description
_atom_type_scat_dispersion_real
_atom_type_scat_dispersion_imag
_atom_type_scat_source
C C 0.0033 0.0016 'International Tables Vol C Tables 4.2.6.8 and 6.1.1.4'
H H 0.0000 0.0000 'International Tables Vol C Tables 4.2.6.8 and 6.1.1.4'
N N 0.0061 0.0033 'International Tables Vol C Tables 4.2.6.8 and 6.1.1.4'
I I -0.4742 1.8119 'International Tables Vol C Tables 4.2.6.8 and 6.1.1.4'
Pb Pb -3.3944 10.1111 'International Tables Vol C Tables 4.2.6.8 and 6.1.1.4'

loop_
_geom_angle_atom_site_label_1
_geom_angle_atom_site_label_2
_geom_angle_atom_site_label_3
_geom_angle
_geom_angle_site_symmetry_1
_geom_angle_site_symmetry_3
I2 Pb1 I2 180.0 . 3_767
I2 Pb1 I1 89.965(14) . .
I2 Pb1 I1 90.035(14) 3_767 .
I2 Pb1 I1 90.035(14) . 3_767
I2 Pb1 I1 89.965(14) 3_767 3_767
I1 Pb1 I1 180.0 . 3_767
I2 Pb1 I3 88.819(13) . 3_767
I2 Pb1 I3 91.181(13) 3_767 3_767
I1 Pb1 I3 90.673(12) . 3_767
I1 Pb1 I3 89.327(12) 3_767 3_767
I2 Pb1 I3 91.181(13) . .
I2 Pb1 I3 88.819(13) 3_767 .
I1 Pb1 I3 89.327(12) . .
I1 Pb1 I3 90.673(12) 3_767 .
I3 Pb1 I3 180.0 3_767 .
I4 Pb2 I3 95.622(16) . .
I4 Pb2 I1 92.807(15) . 3_757
I3 Pb2 I1 85.609(15) . 3_757
I4 Pb2 I2 90.393(16) . 3_767
I3 Pb2 I2 88.529(14) . 3_767
I1 Pb2 I2 173.569(16) 3_757 3_767
I4 Pb2 I2 94.516(16) . 4_565
I3 Pb2 I2 168.948(14) . 4_565
I1 Pb2 I2 98.287(15) 3_757 4_565
I2 Pb2 I2 87.011(10) 3_767 4_565
Pb1 I1 Pb2 96.584(13) . 3_757
Pb1 I2 Pb2 91.035(14) . 3_767
Pb1 I2 Pb2 132.565(17) . 4_566
Pb2 I2 Pb2 135.936(17) 3_767 4_566
Pb2 I3 Pb1 91.378(13) . .
C1 C1 N1 108.2(7) 3_657 .
C1 C1 H1B 110.1 3_657 .
N1 C1 H1B 110.1 . .
C1 C1 H1C 110.1 3_657 .
N1 C1 H1C 110.1 . .
H1B C1 H1C 108.4 . .
N1 C2 H2A 109.5 . .
N1 C2 H2B 109.5 . .
H2A C2 H2B 109.5 . .
N1 C2 H2C 109.5 . .
H2A C2 H2C 109.5 . .
H2B C2 H2C 109.5 . .
N1 C3 H3A 109.5 . .
N1 C3 H3B 109.5 . .
H3A C3 H3B 109.5 . .
N1 C3 H3C 109.5 . .
H3A C3 H3C 109.5 . .
H3B C3 H3C 109.5 . .
C2 N1 C3 112.8(6) . .
C2 N1 C1 109.0(6) . .
C3 N1 C1 109.9(5) . .
C2 N1 H1A 108.3 . .
C3 N1 H1A 108.3 . .
C1 N1 H1A 108.3 . .

loop_
_geom_bond_atom_site_label_1
_geom_bond_atom_site_label_2
_geom_bond_distance
_geom_bond_site_symmetry_2
Pb1 I2 3.1905(5) .
Pb1 I2 3.1905(5) 3_767
Pb1 I1 3.2282(5) .
Pb1 I1 3.2282(5) 3_767
Pb1 I3 3.2327(5) 3_767
Pb1 I3 3.2327(5) .
Pb2 I4 2.9810(6) .
Pb2 I3 3.1894(6) .
Pb2 I1 3.2341(6) 3_757
Pb2 I2 3.2504(6) 3_767
Pb2 I2 3.2897(6) 4_565
I1 Pb2 3.2341(6) 3_757
I2 Pb2 3.2504(6) 3_767
I2 Pb2 3.2897(6) 4_566
C1 C1 1.477(14) 3_657
C1 N1 1.550(9) .
C1 H1B 0.9700 .
C1 H1C 0.9700 .
C2 N1 1.494(8) .
C2 H2A 0.9600 .
C2 H2B 0.9600 .
C2 H2C 0.9600 .
C3 N1 1.533(10) .
C3 H3A 0.9600 .
C3 H3B 0.9600 .
C3 H3C 0.9600 .
N1 H1A 0.9100 .

loop_
_geom_hbond_atom_site_label_D
_geom_hbond_atom_site_label_H
_geom_hbond_atom_site_label_A
_geom_hbond_distance_DH
_geom_hbond_distance_HA
_geom_hbond_distance_DA
_geom_hbond_angle_DHA
_geom_hbond_site_symmetry_A
N1 H1A I1 0.91 2.83 3.655(6) 150.8 1_455
